data_4113833
loop_
_publ_author_name
'Andrew D. Phillips'
'Shirley Hino'
'Philip P. Power'

_publ_section_title
;
 A Reversible Valence Equilibrium in a Heavier Main Group Compound
;
_journal_name_full 'Journal of the American Chemical Society'
_journal_page_first 7520
_journal_page_last 7521
_journal_paper_doi 10.1021/ja0347843
_journal_volume 125
_journal_year 2003
_chemical_formula_sum 'C96 H136 Sn2'
_chemical_formula_weight 1527.43
_chemical_name_common Bert*SnSnPh2Bert*.2C6H14
_chemical_name_systematic
;
?
;
_space_group_IT_number 2
_symmetry_cell_setting triclinic
_symmetry_space_group_name_Hall '-P 1'
_symmetry_space_group_name_H-M 'P -1'
_atom_sites_solution_hydrogens geom
_atom_sites_solution_primary direct
_atom_sites_solution_secondary difmap
_audit_creation_method SHELXL-97
_cell_angle_alpha 109.107(6)
_cell_angle_beta 90.280(6)
_cell_angle_gamma 110.262(5)
_cell_formula_units_Z 2
_cell_length_a 12.5615(15)
_cell_length_b 17.893(3)
_cell_length_c 21.802(3)
_cell_measurement_reflns_used 934
_cell_measurement_temperature 90(2)
_cell_measurement_theta_max 31.197
_cell_measurement_theta_min 2.429
_cell_volume 4305.0(11)
_computing_cell_refinement 'Bruker SAINT 6.33B (Bruker 2002)'
_computing_data_collection 'Bruker SMART 5.054 (Bruker 2002)'
_computing_data_reduction 'Bruker SAINT 6.33B (Bruker 2002)'
_computing_molecular_graphics 'SHELXTL 5, XP (Sheldrick, 1994)'
_computing_publication_material 'SHELXL-97 (Sheldrick, 1997)'
_computing_structure_refinement 'SHELXL-97 (Sheldrick, 1997)'
_computing_structure_solution 'SHELXS-97 (Sheldrick, 1990)'
_diffrn_ambient_temperature 90(2)
_diffrn_detector_area_resol_mean 8.3
_diffrn_measured_fraction_theta_full 0.993
_diffrn_measured_fraction_theta_max 0.993
_diffrn_measurement_device_type 'Bruker SMART 1000'
_diffrn_measurement_method \w
_diffrn_radiation_monochromator graphite
_diffrn_radiation_source 'normal-focus sealed tube'
_diffrn_radiation_type MoK\a
_diffrn_radiation_wavelength 0.71073
_diffrn_reflns_av_R_equivalents 0.0289
_diffrn_reflns_av_sigmaI/netI 0.0381
_diffrn_reflns_limit_h_max 15
_diffrn_reflns_limit_h_min -15
_diffrn_reflns_limit_k_max 21
_diffrn_reflns_limit_k_min -21
_diffrn_reflns_limit_l_max 25
_diffrn_reflns_limit_l_min -26
_diffrn_reflns_number 39027
_diffrn_reflns_theta_full 25.25
_diffrn_reflns_theta_max 25.25
_diffrn_reflns_theta_min 1.75
_diffrn_standards_decay_% <0.1
_diffrn_standards_interval_time
;
frames measured at beginning and end of data collection
;
_diffrn_standards_number '50 frames remeasured'
_exptl_absorpt_coefficient_mu 0.623
_exptl_absorpt_correction_T_max 0.8961
_exptl_absorpt_correction_T_min 0.8256
_exptl_absorpt_correction_type multi-scan
_exptl_absorpt_process_details 'SADABS 2.04 (Bruker 2002)'
_exptl_crystal_colour teal
_exptl_crystal_density_diffrn 1.178
_exptl_crystal_description block
_exptl_crystal_F_000 1624
_exptl_crystal_size_max 0.32
_exptl_crystal_size_mid 0.22
_exptl_crystal_size_min 0.18
_refine_diff_density_max 1.065
_refine_diff_density_min -0.811
_refine_diff_density_rms 0.069
_refine_ls_extinction_method none
_refine_ls_goodness_of_fit_ref 1.004
_refine_ls_hydrogen_treatment constr
_refine_ls_matrix_type full
_refine_ls_number_parameters 874
_refine_ls_number_reflns 15477
_refine_ls_number_restraints 0
_refine_ls_restrained_S_all 1.004
_refine_ls_R_factor_all 0.0443
_refine_ls_R_factor_gt 0.0303
_refine_ls_shift/su_max 0.003
_refine_ls_shift/su_mean 0.000
_refine_ls_structure_factor_coef Fsqd
_refine_ls_weighting_details 'calc w=1/[\s^2^(Fo^2^)+(0.0318P)^2^+4.0136P] where P=(Fo^2^+2Fc^2^)/3'
_refine_ls_weighting_scheme calc
_refine_ls_wR_factor_gt 0.0676
_refine_ls_wR_factor_ref 0.0744
_reflns_number_gt 12505
_reflns_number_total 15477
_reflns_threshold_expression I>2/s(I)
_cod_data_source_file ja0347843si20030220_031551.cif
_cod_data_source_block adp75
_cod_original_cell_volume 4304.9(10)
_cod_database_code 4113833

loop_
_symmetry_equiv_pos_as_xyz
'x, y, z'
'-x, -y, -z'

loop_
_atom_site_label
_atom_site_type_symbol
_atom_site_fract_x
_atom_site_fract_y
_atom_site_fract_z
_atom_site_U_iso_or_equiv
_atom_site_adp_type
_atom_site_occupancy
_atom_site_symmetry_multiplicity
_atom_site_calc_flag
_atom_site_refinement_flags
Sn1 Sn 0.321186(14) 0.035751(11) 0.237271(8) 0.01414(5) Uani 1 1 d .
Sn2 Sn 0.279721(13) 0.196498(10) 0.295804(8) 0.01211(5) Uani 1 1 d .
C1 C 0.2047(2) -0.04158(16) 0.14122(12) 0.0143(5) Uani 1 1 d .
C2 C 0.1145(2) -0.12062(16) 0.12700(12) 0.0149(5) Uani 1 1 d .
C3 C 0.0626(2) -0.16930(16) 0.06272(13) 0.0176(5) Uani 1 1 d .
H3A H -0.0011 -0.2209 0.0543 0.021 Uiso 1 1 calc R
C4 C 0.1023(2) -0.14376(16) 0.01096(13) 0.0182(6) Uani 1 1 d .
H4A H 0.0656 -0.1771 -0.0325 0.022 Uiso 1 1 calc R
C5 C 0.1960(2) -0.06906(16) 0.02340(12) 0.0160(5) Uani 1 1 d .
H5A H 0.2263 -0.0524 -0.0120 0.019 Uiso 1 1 calc R
C6 C 0.2465(2) -0.01780(15) 0.08794(12) 0.0135(5) Uani 1 1 d .
C7 C 0.0815(2) -0.16203(16) 0.17754(12) 0.0172(5) Uani 1 1 d .
C8 C 0.1499(2) -0.20504(16) 0.19051(13) 0.0201(6) Uani 1 1 d .
C9 C 0.1180(3) -0.24860(18) 0.23370(14) 0.0265(6) Uani 1 1 d .
H9A H 0.1643 -0.2770 0.2426 0.032 Uiso 1 1 calc R
C10 C 0.0209(3) -0.25206(19) 0.26437(14) 0.0287(7) Uani 1 1 d .
C11 C -0.0476(2) -0.21228(17) 0.24936(14) 0.0250(6) Uani 1 1 d .
H11A H -0.1152 -0.2151 0.2694 0.030 Uiso 1 1 calc R
C12 C -0.0201(2) -0.16818(16) 0.20568(13) 0.0201(6) Uani 1 1 d .
C13 C 0.2481(2) -0.21445(17) 0.15140(14) 0.0229(6) Uani 1 1 d .
H13A H 0.2654 -0.1731 0.1278 0.027 Uiso 1 1 calc R
C14 C 0.2105(3) -0.30429(19) 0.09944(15) 0.0319(7) Uani 1 1 d .
H14A H 0.1398 -0.3162 0.0726 0.048 Uiso 1 1 calc R
H14B H 0.1970 -0.3462 0.1212 0.048 Uiso 1 1 calc R
H14C H 0.2707 -0.3077 0.0715 0.048 Uiso 1 1 calc R
C15 C 0.3585(2) -0.19446(19) 0.19419(16) 0.0300(7) Uani 1 1 d .
H15A H 0.3814 -0.1371 0.2270 0.045 Uiso 1 1 calc R
H15B H 0.4194 -0.1976 0.1667 0.045 Uiso 1 1 calc R
H15C H 0.3454 -0.2359 0.2163 0.045 Uiso 1 1 calc R
C16 C -0.0079(3) -0.3038(2) 0.30995(17) 0.0401(8) Uani 1 1 d .
H16A H -0.0058 -0.3608 0.2842 0.048 Uiso 1 1 calc R
C17 C 0.0837(4) -0.2667(2) 0.36809(17) 0.0516(10) Uani 1 1 d .
H17A H 0.0630 -0.3013 0.3961 0.077 Uiso 1 1 calc R
H17B H 0.0905 -0.2084 0.3932 0.077 Uiso 1 1 calc R
H17C H 0.1570 -0.2664 0.3528 0.077 Uiso 1 1 calc R
C18 C -0.1263(4) -0.3205(3) 0.3286(2) 0.0647(13) Uani 1 1 d .
H18A H -0.1389 -0.3541 0.3573 0.097 Uiso 1 1 calc R
H18B H -0.1824 -0.3520 0.2890 0.097 Uiso 1 1 calc R
H18C H -0.1350 -0.2662 0.3516 0.097 Uiso 1 1 calc R
C19 C -0.1048(2) -0.13363(17) 0.18588(13) 0.0219(6) Uani 1 1 d .
H19A H -0.0679 -0.1003 0.1577 0.026 Uiso 1 1 calc R
C20 C -0.1385(3) -0.0747(2) 0.24403(15) 0.0315(7) Uani 1 1 d .
H20A H -0.0695 -0.0276 0.2701 0.047 Uiso 1 1 calc R
H20B H -0.1784 -0.1067 0.2713 0.047 Uiso 1 1 calc R
H20C H -0.1891 -0.0521 0.2280 0.047 Uiso 1 1 calc R
C21 C -0.2127(2) -0.2079(2) 0.14482(15) 0.0316(7) Uani 1 1 d .
H21A H -0.1907 -0.2453 0.1075 0.047 Uiso 1 1 calc R
H21B H -0.2638 -0.1855 0.1289 0.047 Uiso 1 1 calc R
H21C H -0.2523 -0.2402 0.1720 0.047 Uiso 1 1 calc R
C22 C 0.3500(2) 0.06166(15) 0.09998(12) 0.0135(5) Uani 1 1 d .
C23 C 0.3413(2) 0.13119(16) 0.08540(12) 0.0141(5) Uani 1 1 d .
C24 C 0.4399(2) 0.20341(16) 0.09732(12) 0.0158(5) Uani 1 1 d .
H24A H 0.4347 0.2500 0.0874 0.019 Uiso 1 1 calc R
C25 C 0.5454(2) 0.21020(16) 0.12315(12) 0.0159(5) Uani 1 1 d .
C26 C 0.5528(2) 0.14107(16) 0.13593(12) 0.0170(5) Uani 1 1 d .
H26A H 0.6245 0.1452 0.1539 0.020 Uiso 1 1 calc R
C27 C 0.4586(2) 0.06564(16) 0.12333(12) 0.0143(5) Uani 1 1 d .
C28 C 0.2307(2) 0.12618(16) 0.05175(12) 0.0160(5) Uani 1 1 d .
H28A H 0.1672 0.0751 0.0540 0.019 Uiso 1 1 calc R
C29 C 0.1976(2) 0.20364(17) 0.08269(13) 0.0201(6) Uani 1 1 d .
H29A H 0.1908 0.2120 0.1290 0.030 Uiso 1 1 calc R
H29B H 0.1242 0.1943 0.0599 0.030 Uiso 1 1 calc R
H29C H 0.2568 0.2542 0.0790 0.030 Uiso 1 1 calc R
C30 C 0.2407(2) 0.11377(17) -0.02078(13) 0.0210(6) Uani 1 1 d .
H30A H 0.2619 0.0642 -0.0411 0.031 Uiso 1 1 calc R
H30B H 0.2996 0.1646 -0.0243 0.031 Uiso 1 1 calc R
H30C H 0.1670 0.1046 -0.0432 0.031 Uiso 1 1 calc R
C31 C 0.6513(2) 0.28940(16) 0.13208(13) 0.0203(6) Uani 1 1 d .
H31A H 0.6246 0.3367 0.1345 0.024 Uiso 1 1 calc R
C32 C 0.7310(2) 0.31746(18) 0.19469(15) 0.0288(7) Uani 1 1 d .
H32A H 0.6889 0.3273 0.2324 0.043 Uiso 1 1 calc R
H32B H 0.7950 0.3702 0.1990 0.043 Uiso 1 1 calc R
H32C H 0.7607 0.2730 0.1931 0.043 Uiso 1 1 calc R
C33 C 0.7149(3) 0.2748(2) 0.07254(16) 0.0383(8) Uani 1 1 d .
H33A H 0.6623 0.2572 0.0328 0.057 Uiso 1 1 calc R
H33B H 0.7448 0.2301 0.0699 0.057 Uiso 1 1 calc R
H33C H 0.7785 0.3276 0.0767 0.057 Uiso 1 1 calc R
C34 C 0.4787(2) -0.01494(16) 0.12225(12) 0.0157(5) Uani 1 1 d .
H34A H 0.4092 -0.0514 0.1354 0.019 Uiso 1 1 calc R
C35 C 0.4898(2) -0.06502(17) 0.05219(13) 0.0221(6) Uani 1 1 d .
H35A H 0.5024 -0.1164 0.0515 0.033 Uiso 1 1 calc R
H35B H 0.5547 -0.0295 0.0370 0.033 Uiso 1 1 calc R
H35C H 0.4193 -0.0812 0.0233 0.033 Uiso 1 1 calc R
C36 C 0.5823(2) 0.00241(18) 0.16937(14) 0.0219(6) Uani 1 1 d .
H36A H 0.5896 -0.0516 0.1659 0.033 Uiso 1 1 calc R
H36B H 0.5719 0.0311 0.2143 0.033 Uiso 1 1 calc R
H36C H 0.6518 0.0388 0.1580 0.033 Uiso 1 1 calc R
C37 C 0.29309(19) 0.23956(15) 0.40422(12) 0.0123(5) Uani 1 1 d .
C38 C 0.35496(19) 0.21123(15) 0.43996(12) 0.0135(5) Uani 1 1 d .
C39 C 0.3789(2) 0.24753(16) 0.50807(12) 0.0156(5) Uani 1 1 d .
H39A H 0.4235 0.2292 0.5309 0.019 Uiso 1 1 calc R
C40 C 0.3386(2) 0.30985(16) 0.54282(12) 0.0169(5) Uani 1 1 d .
H40A H 0.3556 0.3345 0.5892 0.020 Uiso 1 1 calc R
C41 C 0.2734(2) 0.33546(16) 0.50915(12) 0.0152(5) Uani 1 1 d .
H41A H 0.2432 0.3767 0.5329 0.018 Uiso 1 1 calc R
C42 C 0.2505(2) 0.30221(15) 0.44064(12) 0.0128(5) Uani 1 1 d .
C43 C 0.1729(2) 0.33453(15) 0.41292(12) 0.0131(5) Uani 1 1 d .
C44 C 0.2150(2) 0.41767(15) 0.41143(12) 0.0134(5) Uani 1 1 d .
C45 C 0.1384(2) 0.45120(16) 0.39570(12) 0.0164(5) Uani 1 1 d .
H45A H 0.1670 0.5074 0.3949 0.020 Uiso 1 1 calc R
C46 C 0.0215(2) 0.40504(16) 0.38114(12) 0.0157(5) Uani 1 1 d .
C47 C -0.0185(2) 0.32280(16) 0.38188(12) 0.0153(5) Uani 1 1 d .
H47A H -0.0984 0.2904 0.3714 0.018 Uiso 1 1 calc R
C48 C 0.0543(2) 0.28597(16) 0.39744(12) 0.0144(5) Uani 1 1 d .
C49 C 0.3427(2) 0.47246(16) 0.42639(12) 0.0156(5) Uani 1 1 d .
H49A H 0.3859 0.4339 0.4226 0.019 Uiso 1 1 calc R
C50 C 0.3809(2) 0.51785(17) 0.37729(13) 0.0200(6) Uani 1 1 d .
H50A H 0.3604 0.4759 0.3327 0.030 Uiso 1 1 calc R
H50B H 0.4640 0.5484 0.3861 0.030 Uiso 1 1 calc R
H50C H 0.3427 0.5583 0.3815 0.030 Uiso 1 1 calc R
C51 C 0.3748(2) 0.53795(17) 0.49625(13) 0.0218(6) Uani 1 1 d .
H51A H 0.3505 0.5087 0.5276 0.033 Uiso 1 1 calc R
H51B H 0.3365 0.5784 0.5007 0.033 Uiso 1 1 calc R
H51C H 0.4579 0.5686 0.5051 0.033 Uiso 1 1 calc R
C52 C -0.0606(2) 0.44375(17) 0.36460(14) 0.0208(6) Uani 1 1 d .
H52A H -0.1366 0.3967 0.3462 0.025 Uiso 1 1 calc R
C53 C -0.0221(2) 0.48419(18) 0.31316(14) 0.0261(6) Uani 1 1 d .
H53A H -0.0118 0.4421 0.2740 0.039 Uiso 1 1 calc R
H53B H 0.0505 0.5325 0.3307 0.039 Uiso 1 1 calc R
H53C H -0.0803 0.5041 0.3016 0.039 Uiso 1 1 calc R
C54 C -0.0774(3) 0.5082(2) 0.42611(16) 0.0366(8) Uani 1 1 d .
H54A H -0.1303 0.5322 0.4143 0.055 Uiso 1 1 calc R
H54B H -0.0035 0.5540 0.4464 0.055 Uiso 1 1 calc R
H54C H -0.1091 0.4799 0.4571 0.055 Uiso 1 1 calc R
C55 C 0.0061(2) 0.19561(16) 0.39849(13) 0.0170(5) Uani 1 1 d .
H55A H 0.0648 0.1695 0.3846 0.020 Uiso 1 1 calc R
C56 C -0.1047(2) 0.13871(16) 0.35127(13) 0.0202(6) Uani 1 1 d .
H56A H -0.0918 0.1382 0.3069 0.030 Uiso 1 1 calc R
H56B H -0.1653 0.1609 0.3651 0.030 Uiso 1 1 calc R
H56C H -0.1279 0.0807 0.3517 0.030 Uiso 1 1 calc R
C57 C -0.0139(2) 0.19588(19) 0.46784(14) 0.0269(7) Uani 1 1 d .
H57A H 0.0570 0.2320 0.4980 0.040 Uiso 1 1 calc R
H57B H -0.0372 0.1377 0.4680 0.040 Uiso 1 1 calc R
H57C H -0.0744 0.2181 0.4819 0.040 Uiso 1 1 calc R
C58 C 0.3874(2) 0.13426(15) 0.41154(12) 0.0132(5) Uani 1 1 d .
C59 C 0.3061(2) 0.05408(16) 0.40558(12) 0.0167(5) Uani 1 1 d .
C60 C 0.3387(2) -0.01631(16) 0.38800(13) 0.0194(6) Uani 1 1 d .
H60A H 0.2828 -0.0707 0.3824 0.023 Uiso 1 1 calc R
C61 C 0.4508(2) -0.00928(16) 0.37842(13) 0.0186(6) Uani 1 1 d .
C62 C 0.5295(2) 0.06967(16) 0.38359(12) 0.0174(5) Uani 1 1 d .
H62A H 0.6058 0.0751 0.3760 0.021 Uiso 1 1 calc R
C63 C 0.5002(2) 0.14199(16) 0.39971(12) 0.0150(5) Uani 1 1 d .
C64 C 0.1862(2) 0.04419(17) 0.42413(14) 0.0226(6) Uani 1 1 d .
H64A H 0.1774 0.1000 0.4326 0.027 Uiso 1 1 calc R
C65 C 0.0944(3) -0.0216(3) 0.3693(2) 0.0598(12) Uani 1 1 d .
H65A H 0.1057 -0.0072 0.3295 0.090 Uiso 1 1 calc R
H65B H 0.0190 -0.0229 0.3816 0.090 Uiso 1 1 calc R
H65C H 0.0988 -0.0777 0.3610 0.090 Uiso 1 1 calc R
C66 C 0.1738(3) 0.0251(3) 0.4876(2) 0.0668(14) Uani 1 1 d .
H66A H 0.0966 0.0190 0.4991 0.100 Uiso 1 1 calc R
H66B H 0.2305 0.0720 0.5229 0.100 Uiso 1 1 calc R
H66C H 0.1863 -0.0278 0.4816 0.100 Uiso 1 1 calc R
C67 C 0.4836(3) -0.08739(17) 0.36593(14) 0.0248(6) Uani 1 1 d .
H67A H 0.4221 -0.1366 0.3328 0.030 Uiso 1 1 calc R
C68 C 0.5960(3) -0.0794(2) 0.33799(18) 0.0380(8) Uani 1 1 d .
H68A H 0.5930 -0.0664 0.2978 0.057 Uiso 1 1 calc R
H68B H 0.6084 -0.1330 0.3280 0.057 Uiso 1 1 calc R
H68C H 0.6590 -0.0334 0.3701 0.057 Uiso 1 1 calc R
C69 C 0.4838(4) -0.1081(2) 0.42875(17) 0.0464(9) Uani 1 1 d .
H69A H 0.5044 -0.1582 0.4205 0.070 Uiso 1 1 calc R
H69B H 0.4074 -0.1198 0.4425 0.070 Uiso 1 1 calc R
H69C H 0.5397 -0.0596 0.4634 0.070 Uiso 1 1 calc R
C70 C 0.5915(2) 0.22658(16) 0.40594(13) 0.0174(5) Uani 1 1 d .
H70A H 0.5549 0.2700 0.4178 0.021 Uiso 1 1 calc R
C71 C 0.6373(2) 0.22466(17) 0.34074(13) 0.0207(6) Uani 1 1 d .
H71A H 0.5735 0.2072 0.3067 0.031 Uiso 1 1 calc R
H71B H 0.6764 0.1841 0.3285 0.031 Uiso 1 1 calc R
H71C H 0.6914 0.2815 0.3453 0.031 Uiso 1 1 calc R
C72 C 0.6886(2) 0.25440(18) 0.46139(13) 0.0222(6) Uani 1 1 d .
H72A H 0.7464 0.3092 0.4641 0.033 Uiso 1 1 calc R
H72B H 0.7239 0.2116 0.4524 0.033 Uiso 1 1 calc R
H72C H 0.6573 0.2602 0.5031 0.033 Uiso 1 1 calc R
C73 C 0.1225(2) 0.18624(16) 0.24541(12) 0.0145(5) Uani 1 1 d .
C74 C 0.0516(2) 0.10617(17) 0.20319(12) 0.0179(5) Uani 1 1 d .
H74A H 0.0703 0.0581 0.2002 0.021 Uiso 1 1 calc R
C75 C -0.0460(2) 0.09481(17) 0.16532(13) 0.0220(6) Uani 1 1 d .
H75A H -0.0933 0.0395 0.1369 0.026 Uiso 1 1 calc R
C76 C -0.0739(2) 0.16455(18) 0.16920(13) 0.0216(6) Uani 1 1 d .
H76A H -0.1409 0.1572 0.1439 0.026 Uiso 1 1 calc R
C77 C -0.0036(2) 0.24518(17) 0.21013(13) 0.0191(6) Uani 1 1 d .
H77A H -0.0222 0.2931 0.2124 0.023 Uiso 1 1 calc R
C78 C 0.0940(2) 0.25612(17) 0.24788(12) 0.0168(5) Uani 1 1 d .
H78A H 0.1418 0.3116 0.2756 0.020 Uiso 1 1 calc R
C79 C 0.4064(2) 0.30989(15) 0.28538(12) 0.0144(5) Uani 1 1 d .
C80 C 0.5067(2) 0.35995(16) 0.32974(13) 0.0187(6) Uani 1 1 d .
H80A H 0.5197 0.3454 0.3665 0.022 Uiso 1 1 calc R
C81 C 0.5876(2) 0.43044(17) 0.32097(14) 0.0221(6) Uani 1 1 d .
H81A H 0.6552 0.4632 0.3515 0.026 Uiso 1 1 calc R
C82 C 0.5702(2) 0.45332(17) 0.26783(14) 0.0238(6) Uani 1 1 d .
H82A H 0.6258 0.5011 0.2615 0.029 Uiso 1 1 calc R
C83 C 0.4707(2) 0.40560(17) 0.22423(13) 0.0227(6) Uani 1 1 d .
H83A H 0.4573 0.4213 0.1881 0.027 Uiso 1 1 calc R
C84 C 0.3904(2) 0.33493(17) 0.23288(13) 0.0202(6) Uani 1 1 d .
H84A H 0.3228 0.3028 0.2023 0.024 Uiso 1 1 calc R
C85 C 0.9102 0.5224 0.0974 0.132 Uani 1 1 d .
H85D H 0.9903 0.5488 0.0917 0.198 Uiso 1 1 calc R
H85E H 0.8738 0.4683 0.0610 0.198 Uiso 1 1 calc R
H85F H 0.9070 0.5119 0.1388 0.198 Uiso 1 1 calc R
C86 C 0.8494(4) 0.5797(2) 0.0981(3) 0.0742(15) Uani 1 1 d .
H86A H 0.8600 0.5951 0.0582 0.089 Uiso 1 1 calc R
H86B H 0.8831 0.6327 0.1366 0.089 Uiso 1 1 calc R
C87 C 0.7208(3) 0.5389(2) 0.1009(2) 0.0553(10) Uani 1 1 d .
H87A H 0.7111 0.5188 0.1385 0.066 Uiso 1 1 calc R
H87B H 0.6868 0.5831 0.1090 0.066 Uiso 1 1 calc R
C88 C 0.6559(3) 0.4658(2) 0.04007(17) 0.0432(8) Uani 1 1 d .
H88A H 0.6888 0.4211 0.0325 0.052 Uiso 1 1 calc R
H88B H 0.6669 0.4856 0.0023 0.052 Uiso 1 1 calc R
C89 C 0.5291(3) 0.4270(2) 0.04244(17) 0.0428(8) Uani 1 1 d .
H89A H 0.4958 0.4713 0.0492 0.051 Uiso 1 1 calc R
H89B H 0.5180 0.4080 0.0806 0.051 Uiso 1 1 calc R
C90 C 0.4641(4) 0.3517(3) -0.0190(2) 0.0637(12) Uani 1 1 d .
H90A H 0.3827 0.3299 -0.0141 0.096 Uiso 1 1 calc R
H90B H 0.4949 0.3067 -0.0256 0.096 Uiso 1 1 calc R
H90C H 0.4728 0.3701 -0.0570 0.096 Uiso 1 1 calc R
C94 C 0.6578(4) 0.4359(3) 0.7936(3) 0.0769(15) Uani 1 1 d .
H94A H 0.6599 0.4660 0.7625 0.092 Uiso 1 1 calc R
H94B H 0.6974 0.3960 0.7749 0.092 Uiso 1 1 calc R
C93 C 0.7347(4) 0.4995(3) 0.8504(3) 0.0811(16) Uani 1 1 d .
H93A H 0.6937 0.5376 0.8712 0.097 Uiso 1 1 calc R
H93B H 0.7382 0.4689 0.8804 0.097 Uiso 1 1 calc R
C95 C 0.5450(5) 0.3844(3) 0.7866(4) 0.110(2) Uani 1 1 d .
H95A H 0.5068 0.4240 0.8089 0.132 Uiso 1 1 calc R
H95B H 0.5444 0.3511 0.8151 0.132 Uiso 1 1 calc R
C91 C 0.9199(4) 0.6151(3) 0.9103(3) 0.0927(19) Uani 1 1 d .
H91A H 0.9940 0.6439 0.8983 0.139 Uiso 1 1 calc R
H91B H 0.9312 0.5876 0.9407 0.139 Uiso 1 1 calc R
H91C H 0.8853 0.6568 0.9315 0.139 Uiso 1 1 calc R
C92 C 0.8475(5) 0.5535(4) 0.8539(3) 0.111(2) Uani 1 1 d .
H92A H 0.8446 0.5844 0.8240 0.133 Uiso 1 1 calc R
H92B H 0.8891 0.5158 0.8334 0.133 Uiso 1 1 calc R
C96 C 0.4662(5) 0.3258(3) 0.7313(3) 0.105(2) Uani 1 1 d .
H96A H 0.3923 0.3004 0.7452 0.158 Uiso 1 1 calc R
H96B H 0.4948 0.2810 0.7083 0.158 Uiso 1 1 calc R
H96C H 0.4567 0.3551 0.7020 0.158 Uiso 1 1 calc R

loop_
_atom_site_aniso_label
_atom_site_aniso_U_11
_atom_site_aniso_U_22
_atom_site_aniso_U_33
_atom_site_aniso_U_23
_atom_site_aniso_U_13
_atom_site_aniso_U_12
Sn1 0.01529(9) 0.01450(9) 0.01339(9) 0.00375(7) 0.00104(7) 0.00745(7)
Sn2 0.01144(9) 0.01225(9) 0.01296(9) 0.00410(7) 0.00145(7) 0.00506(7)
C1 0.0149(12) 0.0148(13) 0.0161(13) 0.0058(10) 0.0026(10) 0.0087(10)
C2 0.0165(12) 0.0159(13) 0.0170(13) 0.0078(11) 0.0054(10) 0.0094(10)
C3 0.0134(12) 0.0144(13) 0.0218(14) 0.0053(11) 0.0025(10) 0.0026(10)
C4 0.0191(13) 0.0189(14) 0.0146(13) 0.0035(11) -0.0005(10) 0.0069(11)
C5 0.0168(12) 0.0202(14) 0.0139(13) 0.0087(11) 0.0040(10) 0.0077(11)
C6 0.0121(12) 0.0140(12) 0.0173(13) 0.0061(10) 0.0027(10) 0.0074(10)
C7 0.0197(13) 0.0130(13) 0.0141(13) 0.0037(10) 0.0005(10) 0.0013(11)
C8 0.0211(13) 0.0150(13) 0.0205(14) 0.0063(11) -0.0013(11) 0.0024(11)
C9 0.0331(16) 0.0214(15) 0.0282(16) 0.0131(13) 0.0016(13) 0.0097(13)
C10 0.0343(16) 0.0250(16) 0.0254(16) 0.0145(13) 0.0047(13) 0.0038(13)
C11 0.0268(15) 0.0215(15) 0.0253(15) 0.0110(12) 0.0111(12) 0.0045(12)
C12 0.0256(14) 0.0133(13) 0.0182(14) 0.0049(11) 0.0054(11) 0.0041(11)
C13 0.0232(14) 0.0208(14) 0.0277(15) 0.0123(12) 0.0032(12) 0.0082(12)
C14 0.0319(16) 0.0281(16) 0.0342(18) 0.0095(14) 0.0054(14) 0.0107(14)
C15 0.0273(15) 0.0282(16) 0.0396(18) 0.0168(14) 0.0000(13) 0.0118(13)
C16 0.055(2) 0.0395(19) 0.0366(19) 0.0265(16) 0.0159(16) 0.0180(17)
C17 0.089(3) 0.049(2) 0.0295(19) 0.0259(17) 0.0140(19) 0.028(2)
C18 0.075(3) 0.078(3) 0.093(3) 0.077(3) 0.057(3) 0.045(2)
C19 0.0232(14) 0.0207(14) 0.0235(15) 0.0115(12) 0.0094(12) 0.0066(12)
C20 0.0318(16) 0.0318(17) 0.0341(17) 0.0118(14) 0.0116(14) 0.0152(14)
C21 0.0279(16) 0.0322(17) 0.0339(18) 0.0154(14) 0.0023(13) 0.0066(13)
C22 0.0142(12) 0.0149(13) 0.0106(12) 0.0032(10) 0.0039(10) 0.0055(10)
C23 0.0146(12) 0.0176(13) 0.0100(12) 0.0032(10) 0.0031(10) 0.0072(10)
C24 0.0182(13) 0.0141(13) 0.0151(13) 0.0043(10) 0.0026(10) 0.0069(10)
C25 0.0163(12) 0.0146(13) 0.0153(13) 0.0028(10) 0.0044(10) 0.0060(10)
C26 0.0133(12) 0.0196(14) 0.0166(13) 0.0038(11) 0.0001(10) 0.0069(11)
C27 0.0164(12) 0.0157(13) 0.0106(12) 0.0032(10) 0.0054(10) 0.0069(10)
C28 0.0141(12) 0.0167(13) 0.0176(13) 0.0069(11) 0.0014(10) 0.0053(10)
C29 0.0176(13) 0.0243(15) 0.0201(14) 0.0076(12) -0.0003(11) 0.0098(11)
C30 0.0214(14) 0.0228(14) 0.0181(14) 0.0054(11) -0.0009(11) 0.0092(12)
C31 0.0164(13) 0.0140(13) 0.0282(15) 0.0060(11) 0.0028(11) 0.0043(11)
C32 0.0204(14) 0.0203(15) 0.0383(18) 0.0051(13) -0.0056(13) 0.0038(12)
C33 0.0319(17) 0.0258(17) 0.0409(19) 0.0066(14) 0.0139(15) -0.0037(14)
C34 0.0138(12) 0.0162(13) 0.0185(13) 0.0072(11) 0.0032(10) 0.0062(10)
C35 0.0251(14) 0.0212(14) 0.0234(15) 0.0073(12) 0.0074(12) 0.0128(12)
C36 0.0204(14) 0.0235(15) 0.0273(15) 0.0115(12) 0.0027(12) 0.0121(12)
C37 0.0089(11) 0.0122(12) 0.0142(12) 0.0035(10) 0.0013(9) 0.0028(10)
C38 0.0085(11) 0.0141(13) 0.0182(13) 0.0071(10) 0.0036(10) 0.0031(10)
C39 0.0115(12) 0.0199(13) 0.0189(13) 0.0094(11) 0.0017(10) 0.0074(10)
C40 0.0155(12) 0.0187(13) 0.0128(13) 0.0039(11) 0.0004(10) 0.0036(11)
C41 0.0151(12) 0.0148(13) 0.0169(13) 0.0046(10) 0.0034(10) 0.0077(10)
C42 0.0106(11) 0.0116(12) 0.0163(13) 0.0062(10) 0.0015(10) 0.0028(10)
C43 0.0142(12) 0.0157(13) 0.0113(12) 0.0036(10) 0.0041(10) 0.0090(10)
C44 0.0144(12) 0.0152(13) 0.0097(12) 0.0018(10) 0.0014(10) 0.0066(10)
C45 0.0176(13) 0.0130(13) 0.0181(13) 0.0041(10) 0.0019(10) 0.0061(10)
C46 0.0162(12) 0.0188(13) 0.0157(13) 0.0065(11) 0.0041(10) 0.0101(11)
C47 0.0105(12) 0.0173(13) 0.0164(13) 0.0048(11) 0.0021(10) 0.0043(10)
C48 0.0153(12) 0.0163(13) 0.0117(12) 0.0034(10) 0.0028(10) 0.0074(10)
C49 0.0125(12) 0.0136(13) 0.0191(13) 0.0037(10) 0.0011(10) 0.0050(10)
C50 0.0157(13) 0.0202(14) 0.0244(15) 0.0086(12) 0.0049(11) 0.0061(11)
C51 0.0171(13) 0.0188(14) 0.0215(14) 0.0022(11) -0.0002(11) 0.0018(11)
C52 0.0150(13) 0.0204(14) 0.0302(15) 0.0119(12) 0.0002(11) 0.0074(11)
C53 0.0266(15) 0.0247(15) 0.0288(16) 0.0096(13) -0.0042(12) 0.0114(12)
C54 0.0423(19) 0.052(2) 0.0380(19) 0.0195(16) 0.0137(15) 0.0395(17)
C55 0.0142(12) 0.0152(13) 0.0241(14) 0.0083(11) 0.0034(11) 0.0070(10)
C56 0.0171(13) 0.0158(13) 0.0266(15) 0.0067(11) 0.0055(11) 0.0054(11)
C57 0.0223(14) 0.0310(16) 0.0308(16) 0.0203(14) 0.0027(12) 0.0051(13)
C58 0.0154(12) 0.0140(12) 0.0125(12) 0.0061(10) 0.0006(10) 0.0069(10)
C59 0.0167(13) 0.0179(13) 0.0171(13) 0.0073(11) 0.0010(10) 0.0071(11)
C60 0.0229(14) 0.0141(13) 0.0205(14) 0.0081(11) -0.0009(11) 0.0041(11)
C61 0.0263(14) 0.0177(14) 0.0153(13) 0.0062(11) -0.0004(11) 0.0119(11)
C62 0.0179(13) 0.0211(14) 0.0166(13) 0.0060(11) 0.0008(10) 0.0115(11)
C63 0.0157(12) 0.0179(13) 0.0133(13) 0.0065(10) 0.0002(10) 0.0075(10)
C64 0.0152(13) 0.0193(14) 0.0335(16) 0.0118(12) 0.0017(12) 0.0044(11)
C65 0.0213(17) 0.052(2) 0.079(3) -0.010(2) -0.0104(18) 0.0140(17)
C66 0.034(2) 0.127(4) 0.084(3) 0.082(3) 0.036(2) 0.040(2)
C67 0.0375(16) 0.0172(14) 0.0239(15) 0.0060(12) 0.0021(13) 0.0161(13)
C68 0.0429(19) 0.0279(17) 0.054(2) 0.0137(16) 0.0141(16) 0.0264(15)
C69 0.084(3) 0.044(2) 0.038(2) 0.0209(17) 0.0098(19) 0.048(2)
C70 0.0146(12) 0.0175(13) 0.0223(14) 0.0079(11) 0.0036(11) 0.0077(11)
C71 0.0165(13) 0.0215(14) 0.0264(15) 0.0111(12) 0.0053(11) 0.0070(11)
C72 0.0169(13) 0.0237(15) 0.0255(15) 0.0077(12) 0.0012(11) 0.0079(11)
C73 0.0126(12) 0.0183(13) 0.0152(13) 0.0077(11) 0.0024(10) 0.0071(10)
C74 0.0175(13) 0.0184(13) 0.0189(14) 0.0057(11) 0.0024(11) 0.0087(11)
C75 0.0183(13) 0.0204(14) 0.0198(14) 0.0007(11) -0.0014(11) 0.0042(11)
C76 0.0154(13) 0.0345(16) 0.0168(14) 0.0094(12) -0.0011(11) 0.0112(12)
C77 0.0213(13) 0.0232(14) 0.0184(14) 0.0088(11) 0.0061(11) 0.0132(12)
C78 0.0167(13) 0.0183(13) 0.0152(13) 0.0041(11) 0.0041(10) 0.0076(11)
C79 0.0141(12) 0.0136(12) 0.0165(13) 0.0054(10) 0.0067(10) 0.0060(10)
C80 0.0187(13) 0.0207(14) 0.0203(14) 0.0084(11) 0.0036(11) 0.0103(11)
C81 0.0134(13) 0.0195(14) 0.0294(16) 0.0065(12) 0.0017(11) 0.0035(11)
C82 0.0236(14) 0.0178(14) 0.0292(16) 0.0095(12) 0.0115(12) 0.0054(12)
C83 0.0347(16) 0.0197(14) 0.0188(14) 0.0105(12) 0.0083(12) 0.0126(12)
C84 0.0209(13) 0.0198(14) 0.0178(14) 0.0051(11) 0.0025(11) 0.0066(11)
C85 0.035 0.042 0.292 0.038 -0.024 0.004
C86 0.056(3) 0.031(2) 0.111(4) 0.004(2) -0.016(3) 0.0074(19)
C87 0.059(2) 0.037(2) 0.060(3) 0.0065(19) 0.002(2) 0.0160(19)
C88 0.045(2) 0.038(2) 0.042(2) 0.0096(16) 0.0082(16) 0.0143(16)
C89 0.047(2) 0.046(2) 0.043(2) 0.0248(17) 0.0102(17) 0.0180(17)
C90 0.060(3) 0.055(3) 0.061(3) 0.026(2) -0.010(2) -0.002(2)
C94 0.095(4) 0.044(3) 0.088(4) 0.007(2) -0.026(3) 0.036(3)
C93 0.063(3) 0.054(3) 0.142(5) 0.049(3) -0.002(3) 0.026(2)
C95 0.079(4) 0.041(3) 0.209(7) 0.051(4) -0.031(4) 0.016(3)
C91 0.066(3) 0.044(3) 0.153(6) 0.016(3) -0.011(3) 0.020(2)
C92 0.084(4) 0.070(4) 0.157(6) 0.022(4) -0.044(4) 0.019(3)
C96 0.135(5) 0.047(3) 0.114(5) -0.001(3) -0.052(4) 0.039(3)

loop_
_atom_type_symbol
_atom_type_description
_atom_type_scat_dispersion_real
_atom_type_scat_dispersion_imag
_atom_type_scat_source
C C 0.0033 0.0016 'International Tables Vol C Tables 4.2.6.8 and 6.1.1.4'
H H 0.0000 0.0000 'International Tables Vol C Tables 4.2.6.8 and 6.1.1.4'
Sn Sn -0.6537 1.4246 'International Tables Vol C Tables 4.2.6.8 and 6.1.1.4'

loop_
_geom_angle_atom_site_label_1
_geom_angle_atom_site_label_2
_geom_angle_atom_site_label_3
_geom_angle
C1 Sn1 Sn2 108.48(6)
C73 Sn2 C79 102.82(9)
C73 Sn2 C37 115.64(9)
C79 Sn2 C37 99.26(9)
C73 Sn2 Sn1 109.47(7)
C79 Sn2 Sn1 116.11(6)
C37 Sn2 Sn1 113.01(6)
C2 C1 C6 117.4(2)
C2 C1 Sn1 126.24(18)
C6 C1 Sn1 114.21(17)
C3 C2 C1 120.6(2)
C3 C2 C7 116.8(2)
C1 C2 C7 122.1(2)
C4 C3 C2 121.2(2)
C3 C4 C5 119.2(2)
C4 C5 C6 120.3(2)
C5 C6 C1 121.1(2)
C5 C6 C22 119.3(2)
C1 C6 C22 119.6(2)
C12 C7 C8 119.6(2)
C12 C7 C2 122.7(2)
C8 C7 C2 117.3(2)
C9 C8 C7 119.0(3)
C9 C8 C13 119.1(3)
C7 C8 C13 121.4(2)
C10 C9 C8 122.3(3)
C9 C10 C11 118.1(3)
C9 C10 C16 117.9(3)
C11 C10 C16 123.9(3)
C10 C11 C12 122.0(3)
C11 C12 C7 118.9(3)
C11 C12 C19 119.4(2)
C7 C12 C19 121.5(2)
C8 C13 C15 113.5(2)
C8 C13 C14 110.0(2)
C15 C13 C14 110.5(2)
C18 C16 C17 113.2(3)
C18 C16 C10 113.9(3)
C17 C16 C10 111.5(3)
C12 C19 C20 113.5(2)
C12 C19 C21 109.7(2)
C20 C19 C21 109.8(2)
C23 C22 C27 119.8(2)
C23 C22 C6 120.5(2)
C27 C22 C6 119.6(2)
C24 C23 C22 118.2(2)
C24 C23 C28 119.3(2)
C22 C23 C28 122.2(2)
C25 C24 C23 122.8(2)
C26 C25 C24 118.2(2)
C26 C25 C31 121.5(2)
C24 C25 C31 120.2(2)
C25 C26 C27 122.3(2)
C26 C27 C22 118.5(2)
C26 C27 C34 119.0(2)
C22 C27 C34 121.5(2)
C23 C28 C29 114.5(2)
C23 C28 C30 109.7(2)
C29 C28 C30 108.8(2)
C32 C31 C25 113.2(2)
C32 C31 C33 110.7(2)
C25 C31 C33 110.0(2)
C36 C34 C35 110.2(2)
C36 C34 C27 114.2(2)
C35 C34 C27 109.4(2)
C38 C37 C42 117.2(2)
C38 C37 Sn2 120.50(17)
C42 C37 Sn2 121.99(17)
C39 C38 C37 121.0(2)
C39 C38 C58 113.5(2)
C37 C38 C58 125.0(2)
C40 C39 C38 121.0(2)
C41 C40 C39 118.9(2)
C40 C41 C42 121.6(2)
C41 C42 C37 120.2(2)
C41 C42 C43 113.9(2)
C37 C42 C43 125.8(2)
C44 C43 C48 119.8(2)
C44 C43 C42 120.1(2)
C48 C43 C42 119.5(2)
C45 C44 C43 119.1(2)
C45 C44 C49 118.8(2)
C43 C44 C49 122.1(2)
C46 C45 C44 122.0(2)
C47 C46 C45 118.1(2)
C47 C46 C52 121.0(2)
C45 C46 C52 120.8(2)
C46 C47 C48 122.3(2)
C47 C48 C43 118.5(2)
C47 C48 C55 120.5(2)
C43 C48 C55 121.0(2)
C44 C49 C50 111.8(2)
C44 C49 C51 112.0(2)
C50 C49 C51 109.7(2)
C53 C52 C46 112.4(2)
C53 C52 C54 110.4(2)
C46 C52 C54 111.0(2)
C48 C55 C57 111.2(2)
C48 C55 C56 113.5(2)
C57 C55 C56 109.5(2)
C59 C58 C63 119.4(2)
C59 C58 C38 118.2(2)
C63 C58 C38 121.8(2)
C60 C59 C58 119.3(2)
C60 C59 C64 119.3(2)
C58 C59 C64 121.2(2)
C61 C60 C59 122.0(2)
C62 C61 C60 118.1(2)
C62 C61 C67 122.6(2)
C60 C61 C67 119.2(2)
C61 C62 C63 122.0(2)
C62 C63 C58 119.1(2)
C62 C63 C70 119.0(2)
C58 C63 C70 121.9(2)
C65 C64 C66 112.1(3)
C65 C64 C59 111.9(3)
C66 C64 C59 110.1(2)
C68 C67 C69 111.4(3)
C68 C67 C61 114.0(2)
C69 C67 C61 109.7(2)
C63 C70 C71 111.3(2)
C63 C70 C72 111.5(2)
C71 C70 C72 111.6(2)
C74 C73 C78 117.9(2)
C74 C73 Sn2 117.81(18)
C78 C73 Sn2 123.97(18)
C75 C74 C73 121.6(2)
C76 C75 C74 119.6(2)
C75 C76 C77 119.9(2)
C76 C77 C78 120.2(2)
C77 C78 C73 120.7(2)
C84 C79 C80 117.1(2)
C84 C79 Sn2 120.48(18)
C80 C79 Sn2 122.44(18)
C81 C80 C79 121.3(2)
C82 C81 C80 120.4(3)
C83 C82 C81 119.1(2)
C82 C83 C84 120.4(3)
C83 C84 C79 121.7(2)
C85 C86 C87 112.1(3)
C88 C87 C86 114.4(4)
C87 C88 C89 114.3(3)
C88 C89 C90 114.0(3)
C95 C94 C93 131.3(6)
C92 C93 C94 128.7(6)
C94 C95 C96 132.3(7)
C93 C92 C91 127.1(7)

loop_
_geom_bond_atom_site_label_1
_geom_bond_atom_site_label_2
_geom_bond_distance
Sn1 C1 2.261(2)
Sn1 Sn2 2.9688(5)
Sn2 C73 2.176(2)
Sn2 C79 2.184(2)
Sn2 C37 2.219(2)
C1 C2 1.407(3)
C1 C6 1.407(4)
C2 C3 1.395(4)
C2 C7 1.504(4)
C3 C4 1.384(4)
C4 C5 1.384(4)
C5 C6 1.402(3)
C6 C22 1.501(3)
C7 C12 1.405(4)
C7 C8 1.417(4)
C8 C9 1.386(4)
C8 C13 1.529(4)
C9 C10 1.386(4)
C10 C11 1.389(4)
C10 C16 1.532(4)
C11 C12 1.398(4)
C12 C19 1.525(4)
C13 C15 1.531(4)
C13 C14 1.538(4)
C16 C18 1.498(5)
C16 C17 1.509(5)
C19 C20 1.528(4)
C19 C21 1.538(4)
C22 C23 1.419(4)
C22 C27 1.424(3)
C23 C24 1.393(3)
C23 C28 1.528(3)
C24 C25 1.387(3)
C25 C26 1.386(4)
C25 C31 1.525(3)
C26 C27 1.395(3)
C27 C34 1.540(3)
C28 C29 1.529(4)
C28 C30 1.535(4)
C31 C32 1.520(4)
C31 C33 1.525(4)
C34 C36 1.532(3)
C34 C35 1.532(4)
C37 C38 1.412(3)
C37 C42 1.418(3)
C38 C39 1.395(4)
C38 C58 1.510(3)
C39 C40 1.384(4)
C40 C41 1.376(4)
C41 C42 1.401(3)
C42 C43 1.505(3)
C43 C44 1.407(3)
C43 C48 1.412(3)
C44 C45 1.392(3)
C44 C49 1.528(3)
C45 C46 1.387(3)
C46 C47 1.386(4)
C46 C52 1.526(3)
C47 C48 1.395(4)
C48 C55 1.526(3)
C49 C50 1.530(4)
C49 C51 1.534(4)
C52 C53 1.520(4)
C52 C54 1.527(4)
C55 C57 1.533(4)
C55 C56 1.534(3)
C58 C59 1.407(3)
C58 C63 1.408(3)
C59 C60 1.394(4)
C59 C64 1.527(4)
C60 C61 1.393(4)
C61 C62 1.383(4)
C61 C67 1.532(4)
C62 C63 1.402(4)
C63 C70 1.512(3)
C64 C65 1.507(4)
C64 C66 1.526(5)
C67 C68 1.520(4)
C67 C69 1.532(4)
C70 C71 1.531(4)
C70 C72 1.539(4)
C73 C74 1.392(3)
C73 C78 1.400(4)
C74 C75 1.391(4)
C75 C76 1.386(4)
C76 C77 1.387(4)
C77 C78 1.391(4)
C79 C84 1.396(4)
C79 C80 1.402(4)
C80 C81 1.390(4)
C81 C82 1.389(4)
C82 C83 1.382(4)
C83 C84 1.388(4)
C85 C86 1.472(4)
C86 C87 1.536(6)
C87 C88 1.500(5)
C88 C89 1.511(5)
C89 C90 1.524(5)
C94 C95 1.372(7)
C94 C93 1.436(6)
C93 C92 1.397(7)
C95 C96 1.405(7)
C91 C92 1.400(7)

loop_
_geom_torsion_atom_site_label_1
_geom_torsion_atom_site_label_2
_geom_torsion_atom_site_label_3
_geom_torsion_atom_site_label_4
_geom_torsion
C1 Sn1 Sn2 C73 13.75(10)
C1 Sn1 Sn2 C79 -102.05(10)
C1 Sn1 Sn2 C37 144.19(9)
Sn2 Sn1 C1 C2 -114.6(2)
Sn2 Sn1 C1 C6 82.45(18)
C6 C1 C2 C3 -5.6(4)
Sn1 C1 C2 C3 -168.10(19)
C6 C1 C2 C7 165.3(2)
Sn1 C1 C2 C7 2.8(3)
C1 C2 C3 C4 3.7(4)
C7 C2 C3 C4 -167.7(2)
C2 C3 C4 C5 0.8(4)
C3 C4 C5 C6 -3.2(4)
C4 C5 C6 C1 1.1(4)
C4 C5 C6 C22 178.4(2)
C2 C1 C6 C5 3.2(4)
Sn1 C1 C6 C5 167.80(18)
C2 C1 C6 C22 -174.0(2)
Sn1 C1 C6 C22 -9.4(3)
C3 C2 C7 C12 -80.1(3)
C1 C2 C7 C12 108.7(3)
C3 C2 C7 C8 92.1(3)
C1 C2 C7 C8 -79.1(3)
C12 C7 C8 C9 -3.5(4)
C2 C7 C8 C9 -175.9(2)
C12 C7 C8 C13 168.2(2)
C2 C7 C8 C13 -4.2(4)
C7 C8 C9 C10 0.4(4)
C13 C8 C9 C10 -171.5(3)
C8 C9 C10 C11 1.9(4)
C8 C9 C10 C16 178.6(3)
C9 C10 C11 C12 -1.2(4)
C16 C10 C11 C12 -177.7(3)
C10 C11 C12 C7 -1.8(4)
C10 C11 C12 C19 173.8(3)
C8 C7 C12 C11 4.1(4)
C2 C7 C12 C11 176.1(2)
C8 C7 C12 C19 -171.4(2)
C2 C7 C12 C19 0.7(4)
C9 C8 C13 C15 -53.9(3)
C7 C8 C13 C15 134.4(3)
C9 C8 C13 C14 70.4(3)
C7 C8 C13 C14 -101.3(3)
C9 C10 C16 C18 -166.8(3)
C11 C10 C16 C18 9.7(5)
C9 C10 C16 C17 63.6(4)
C11 C10 C16 C17 -119.9(3)
C11 C12 C19 C20 56.0(3)
C7 C12 C19 C20 -128.6(3)
C11 C12 C19 C21 -67.3(3)
C7 C12 C19 C21 108.1(3)
C5 C6 C22 C23 67.0(3)
C1 C6 C22 C23 -115.7(3)
C5 C6 C22 C27 -110.0(3)
C1 C6 C22 C27 67.3(3)
C27 C22 C23 C24 -2.8(3)
C6 C22 C23 C24 -179.9(2)
C27 C22 C23 C28 171.7(2)
C6 C22 C23 C28 -5.4(4)
C22 C23 C24 C25 -0.4(4)
C28 C23 C24 C25 -175.1(2)
C23 C24 C25 C26 1.7(4)
C23 C24 C25 C31 177.2(2)
C24 C25 C26 C27 0.4(4)
C31 C25 C26 C27 -175.0(2)
C25 C26 C27 C22 -3.6(4)
C25 C26 C27 C34 164.8(2)
C23 C22 C27 C26 4.8(4)
C6 C22 C27 C26 -178.2(2)
C23 C22 C27 C34 -163.3(2)
C6 C22 C27 C34 13.7(3)
C24 C23 C28 C29 -50.8(3)
C22 C23 C28 C29 134.8(2)
C24 C23 C28 C30 71.8(3)
C22 C23 C28 C30 -102.6(3)
C26 C25 C31 C32 -43.2(3)
C24 C25 C31 C32 141.4(3)
C26 C25 C31 C33 81.1(3)
C24 C25 C31 C33 -94.2(3)
C26 C27 C34 C36 32.3(3)
C22 C27 C34 C36 -159.6(2)
C26 C27 C34 C35 -91.7(3)
C22 C27 C34 C35 76.3(3)
C73 Sn2 C37 C38 148.90(18)
C79 Sn2 C37 C38 -101.97(19)
Sn1 Sn2 C37 C38 21.6(2)
C73 Sn2 C37 C42 -37.4(2)
C79 Sn2 C37 C42 71.7(2)
Sn1 Sn2 C37 C42 -164.70(16)
C42 C37 C38 C39 -3.9(3)
Sn2 C37 C38 C39 170.08(18)
C42 C37 C38 C58 167.7(2)
Sn2 C37 C38 C58 -18.3(3)
C37 C38 C39 C40 2.8(4)
C58 C38 C39 C40 -169.8(2)
C38 C39 C40 C41 0.4(4)
C39 C40 C41 C42 -2.3(4)
C40 C41 C42 C37 1.1(4)
C40 C41 C42 C43 177.0(2)
C38 C37 C42 C41 2.0(3)
Sn2 C37 C42 C41 -171.87(17)
C38 C37 C42 C43 -173.4(2)
Sn2 C37 C42 C43 12.8(3)
C41 C42 C43 C44 74.9(3)
C37 C42 C43 C44 -109.5(3)
C41 C42 C43 C48 -95.8(3)
C37 C42 C43 C48 79.8(3)
C48 C43 C44 C45 1.1(4)
C42 C43 C44 C45 -169.6(2)
C48 C43 C44 C49 -178.8(2)
C42 C43 C44 C49 10.5(4)
C43 C44 C45 C46 -0.3(4)
C49 C44 C45 C46 179.6(2)
C44 C45 C46 C47 -0.7(4)
C44 C45 C46 C52 179.5(2)
C45 C46 C47 C48 0.8(4)
C52 C46 C47 C48 -179.4(2)
C46 C47 C48 C43 0.0(4)
C46 C47 C48 C55 179.2(2)
C44 C43 C48 C47 -0.9(4)
C42 C43 C48 C47 169.8(2)
C44 C43 C48 C55 179.9(2)
C42 C43 C48 C55 -9.4(3)
C45 C44 C49 C50 -44.3(3)
C43 C44 C49 C50 135.6(2)
C45 C44 C49 C51 79.2(3)
C43 C44 C49 C51 -100.9(3)
C47 C46 C52 C53 -130.6(3)
C45 C46 C52 C53 49.2(3)
C47 C46 C52 C54 105.2(3)
C45 C46 C52 C54 -75.0(3)
C47 C48 C55 C57 -95.0(3)
C43 C48 C55 C57 84.2(3)
C47 C48 C55 C56 28.9(3)
C43 C48 C55 C56 -151.9(2)
C39 C38 C58 C59 88.2(3)
C37 C38 C58 C59 -84.0(3)
C39 C38 C58 C63 -82.9(3)
C37 C38 C58 C63 105.0(3)
C63 C58 C59 C60 -0.1(4)
C38 C58 C59 C60 -171.3(2)
C63 C58 C59 C64 174.2(2)
C38 C58 C59 C64 3.0(4)
C58 C59 C60 C61 2.4(4)
C64 C59 C60 C61 -172.0(2)
C59 C60 C61 C62 -3.2(4)
C59 C60 C61 C67 173.9(2)
C60 C61 C62 C63 1.7(4)
C67 C61 C62 C63 -175.3(2)
C61 C62 C63 C58 0.5(4)
C61 C62 C63 C70 178.7(2)
C59 C58 C63 C62 -1.3(4)
C38 C58 C63 C62 169.6(2)
C59 C58 C63 C70 -179.4(2)
C38 C58 C63 C70 -8.5(4)
C60 C59 C64 C65 -59.0(4)
C58 C59 C64 C65 126.7(3)
C60 C59 C64 C66 66.4(4)
C58 C59 C64 C66 -107.9(3)
C62 C61 C67 C68 -19.0(4)
C60 C61 C67 C68 164.0(3)
C62 C61 C67 C69 106.7(3)
C60 C61 C67 C69 -70.3(3)
C62 C63 C70 C71 63.0(3)
C58 C63 C70 C71 -118.9(3)
C62 C63 C70 C72 -62.3(3)
C58 C63 C70 C72 115.8(3)
C79 Sn2 C73 C74 135.63(19)
C37 Sn2 C73 C74 -117.38(19)
Sn1 Sn2 C73 C74 11.6(2)
C79 Sn2 C73 C78 -37.9(2)
C37 Sn2 C73 C78 69.1(2)
Sn1 Sn2 C73 C78 -161.87(19)
C78 C73 C74 C75 -1.2(4)
Sn2 C73 C74 C75 -175.1(2)
C73 C74 C75 C76 0.2(4)
C74 C75 C76 C77 0.8(4)
C75 C76 C77 C78 -0.8(4)
C76 C77 C78 C73 -0.3(4)
C74 C73 C78 C77 1.2(4)
Sn2 C73 C78 C77 174.72(19)
C73 Sn2 C79 C84 -26.3(2)
C37 Sn2 C79 C84 -145.4(2)
Sn1 Sn2 C79 C84 93.2(2)
C73 Sn2 C79 C80 154.4(2)
C37 Sn2 C79 C80 35.2(2)
Sn1 Sn2 C79 C80 -86.1(2)
C84 C79 C80 C81 -1.2(4)
Sn2 C79 C80 C81 178.1(2)
C79 C80 C81 C82 0.5(4)
C80 C81 C82 C83 0.7(4)
C81 C82 C83 C84 -1.1(4)
C82 C83 C84 C79 0.3(4)
C80 C79 C84 C83 0.8(4)
Sn2 C79 C84 C83 -178.5(2)
C85 C86 C87 C88 -68.1(5)
C86 C87 C88 C89 -178.9(4)
C87 C88 C89 C90 -179.0(3)
C95 C94 C93 C92 -176.0(5)
C93 C94 C95 C96 175.4(5)
C94 C93 C92 C91 179.9(5)
